data_7002794
loop_
_publ_author_name
'Liu, Yen-Shen'
'Tang, Ming-Feng'
'Lii, Kwang-Hwa'

_publ_section_title
;
 Rare earth metal squarates incorporating ethylene glycol ligand with a
 three-dimensional framework structure: RE(C4O4)1.5(C2H6O2) (RE = Y,
 La--Nd, Sm--Lu)
;
_journal_issue 44
_journal_name_full 'Dalton Transactions'
_journal_page_first 9781
_journal_page_last 9786
_journal_paper_doi 10.1039/b911962k
_journal_year 2009
_chemical_formula_moiety Ce(C4O4)1.5(C2H6O2)
_chemical_formula_sum 'C8 H6 Ce O8'
_chemical_formula_weight 370.25
_chemical_name_systematic
;
?
;
_space_group_IT_number 15
_symmetry_cell_setting monoclinic
_symmetry_space_group_name_Hall '-C 2yc'
_symmetry_space_group_name_H-M 'C 1 2/c 1'
_atom_sites_solution_hydrogens difmap
_atom_sites_solution_primary direct
_atom_sites_solution_secondary difmap
_audit_creation_method SHELXL-97
_cell_angle_alpha 90.00
_cell_angle_beta 98.876(2)
_cell_angle_gamma 90.00
_cell_formula_units_Z 8
_cell_length_a 13.0958(5)
_cell_length_b 12.3373(5)
_cell_length_c 12.8153(5)
_cell_measurement_temperature 296(2)
_cell_volume 2045.73(14)
_computing_cell_refinement 'Bruker SHELXTL'
_computing_data_collection 'Bruker SHELXTL'
_computing_data_reduction 'Bruker SHELXTL'
_computing_molecular_graphics Diamond
_computing_structure_refinement 'SHELXL-97 (Sheldrick, 1997)'
_computing_structure_solution 'SHELXS-97 (Sheldrick, 1990)'
_diffrn_ambient_temperature 296(2)
_diffrn_measured_fraction_theta_full 0.992
_diffrn_measured_fraction_theta_max 0.992
_diffrn_measurement_device_type 'CCD area detector'
_diffrn_measurement_method 'phi and omega scans'
_diffrn_radiation_monochromator graphite
_diffrn_radiation_source 'fine-focus sealed tube'
_diffrn_radiation_type MoK\a
_diffrn_radiation_wavelength 0.71073
_diffrn_reflns_av_R_equivalents 0.0193
_diffrn_reflns_av_sigmaI/netI 0.0167
_diffrn_reflns_limit_h_max 17
_diffrn_reflns_limit_h_min -17
_diffrn_reflns_limit_k_max 16
_diffrn_reflns_limit_k_min -15
_diffrn_reflns_limit_l_max 17
_diffrn_reflns_limit_l_min -14
_diffrn_reflns_number 9822
_diffrn_reflns_theta_full 28.38
_diffrn_reflns_theta_max 28.38
_diffrn_reflns_theta_min 2.28
_exptl_absorpt_coefficient_mu 4.480
_exptl_absorpt_correction_T_max 0.7457
_exptl_absorpt_correction_T_min 0.6520
_exptl_absorpt_correction_type empirical
_exptl_crystal_colour colorless
_exptl_crystal_density_diffrn 2.404
_exptl_crystal_density_method 'not measured'
_exptl_crystal_description rod-like
_exptl_crystal_F_000 1408
_exptl_crystal_size_max 0.20
_exptl_crystal_size_mid 0.10
_exptl_crystal_size_min 0.10
_refine_diff_density_max 0.613
_refine_diff_density_min -0.693
_refine_diff_density_rms 0.104
_refine_ls_extinction_method none
_refine_ls_goodness_of_fit_ref 1.065
_refine_ls_hydrogen_treatment mixed
_refine_ls_matrix_type full
_refine_ls_number_parameters 178
_refine_ls_number_reflns 2534
_refine_ls_number_restraints 0
_refine_ls_restrained_S_all 1.065
_refine_ls_R_factor_all 0.0167
_refine_ls_R_factor_gt 0.0152
_refine_ls_shift/su_max 0.001
_refine_ls_shift/su_mean 0.000
_refine_ls_structure_factor_coef Fsqd
_refine_ls_weighting_details 'calc w=1/[\s^2^(Fo^2^)+(0.0203P)^2^+2.2711P] where P=(Fo^2^+2Fc^2^)/3'
_refine_ls_weighting_scheme calc
_refine_ls_wR_factor_gt 0.0378
_refine_ls_wR_factor_ref 0.0386
_reflns_number_gt 2377
_reflns_number_total 2534
_reflns_threshold_expression >2sigma(I)
_cod_data_source_file b911962k.txt
_cod_data_source_block CeSqEg
_cod_original_sg_symbol_H-M C2/c
_cod_database_code 7002794

loop_
_symmetry_equiv_pos_as_xyz
'x, y, z'
'-x, y, -z+1/2'
'x+1/2, y+1/2, z'
'-x+1/2, y+1/2, -z+1/2'
'-x, -y, -z'
'x, -y, z-1/2'
'-x+1/2, -y+1/2, -z'
'x+1/2, -y+1/2, z-1/2'

loop_
_atom_site_label
_atom_site_type_symbol
_atom_site_fract_x
_atom_site_fract_y
_atom_site_fract_z
_atom_site_U_iso_or_equiv
_atom_site_adp_type
_atom_site_occupancy
_atom_site_symmetry_multiplicity
_atom_site_calc_flag
_atom_site_refinement_flags
_atom_site_disorder_assembly
_atom_site_disorder_group
Ce1 Ce 0.274692(7) 0.463838(8) 0.222944(7) 0.01253(4) Uani 1 1 d . . .
O1 O 0.23711(11) 0.40712(12) 0.40403(11) 0.0216(3) Uani 1 1 d . . .
O2 O 0.20373(12) 0.15087(12) 0.34915(11) 0.0232(3) Uani 1 1 d . . .
O3 O 0.37508(12) 0.42798(15) 0.08497(13) 0.0321(4) Uani 1 1 d . . .
O4 O 0.59296(12) 0.55445(14) 0.15706(12) 0.0268(3) Uani 1 1 d . . .
O5 O 0.38231(13) 0.31173(14) 0.27857(15) 0.0363(4) Uani 1 1 d . . .
O6 O 0.37769(13) 0.05317(14) 0.24424(16) 0.0365(4) Uani 1 1 d . . .
O7 O 0.14843(14) 0.46224(14) 0.04490(14) 0.0312(4) Uani 1 1 d . . .
O8 O 0.15391(16) 0.30502(16) 0.18561(15) 0.0406(5) Uani 1 1 d . . .
C1 C 0.24447(14) 0.32047(16) 0.45577(14) 0.0167(4) Uani 1 1 d . . .
C2 C 0.22982(14) 0.20513(16) 0.43165(15) 0.0167(4) Uani 1 1 d . . .
C3 C 0.44389(16) 0.46792(17) 0.03911(17) 0.0208(4) Uani 1 1 d . . .
C4 C 0.54169(16) 0.52372(17) 0.07111(16) 0.0198(4) Uani 1 1 d . . .
C5 C 0.44589(14) 0.24255(16) 0.25890(16) 0.0180(4) Uani 1 1 d . . .
C6 C 0.44484(13) 0.12546(16) 0.25123(15) 0.0175(4) Uani 1 1 d . . .
C7 C 0.0872(2) 0.3673(3) 0.0164(2) 0.0446(7) Uani 1 1 d . . .
C8 C 0.0600(2) 0.3190(3) 0.1145(2) 0.0433(7) Uani 1 1 d . . .
H7A H 0.130(3) 0.310(3) -0.019(3) 0.078(12) Uiso 1 1 d . . .
H7B H 0.022(2) 0.386(3) -0.031(3) 0.053(9) Uiso 1 1 d . . .
H8A H 0.024(2) 0.248(3) 0.100(3) 0.057(9) Uiso 1 1 d . . .
H8B H 0.013(3) 0.379(3) 0.146(3) 0.063(10) Uiso 1 1 d . . .
H7O H 0.178(3) 0.481(3) -0.006(3) 0.062(11) Uiso 1 1 d . . .
H8O H 0.157(3) 0.252(3) 0.215(3) 0.064(12) Uiso 1 1 d . . .

loop_
_atom_site_aniso_label
_atom_site_aniso_U_11
_atom_site_aniso_U_22
_atom_site_aniso_U_33
_atom_site_aniso_U_23
_atom_site_aniso_U_13
_atom_site_aniso_U_12
Ce1 0.01349(6) 0.01230(7) 0.01204(6) 0.00194(3) 0.00276(4) 0.00268(3)
O1 0.0365(8) 0.0137(7) 0.0157(7) 0.0024(5) 0.0073(6) 0.0027(6)
O2 0.0378(8) 0.0163(7) 0.0145(7) -0.0045(5) 0.0005(6) -0.0029(6)
O3 0.0315(8) 0.0382(10) 0.0309(9) 0.0002(7) 0.0182(7) -0.0036(7)
O4 0.0292(8) 0.0328(9) 0.0159(7) -0.0038(6) -0.0043(6) 0.0069(6)
O5 0.0353(9) 0.0267(9) 0.0508(11) 0.0117(8) 0.0188(8) 0.0193(7)
O6 0.0301(8) 0.0293(9) 0.0539(12) -0.0087(8) 0.0189(8) -0.0179(7)
O7 0.0342(9) 0.0402(11) 0.0183(8) 0.0066(7) 0.0007(7) -0.0075(7)
O8 0.0534(11) 0.0253(10) 0.0362(10) 0.0135(8) -0.0146(8) -0.0143(8)
C1 0.0215(8) 0.0157(9) 0.0134(8) -0.0009(7) 0.0040(7) -0.0001(7)
C2 0.0223(9) 0.0152(9) 0.0128(9) -0.0003(7) 0.0033(7) 0.0000(7)
C3 0.0212(9) 0.0262(12) 0.0162(10) 0.0016(7) 0.0069(8) 0.0054(7)
C4 0.0198(9) 0.0243(11) 0.0155(9) 0.0009(8) 0.0027(7) 0.0073(7)
C5 0.0172(9) 0.0165(10) 0.0206(9) 0.0057(7) 0.0036(7) 0.0048(7)
C6 0.0159(9) 0.0183(10) 0.0190(9) 0.0013(7) 0.0052(7) -0.0022(7)
C7 0.0507(16) 0.0464(18) 0.0314(14) 0.0008(12) -0.0109(12) -0.0117(13)
C8 0.0429(14) 0.0361(16) 0.0461(16) 0.0072(12) -0.0086(12) -0.0188(12)

loop_
_atom_type_symbol
_atom_type_description
_atom_type_scat_dispersion_real
_atom_type_scat_dispersion_imag
_atom_type_scat_source
C C 0.0033 0.0016 'International Tables Vol C Tables 4.2.6.8 and 6.1.1.4'
H H 0.0000 0.0000 'International Tables Vol C Tables 4.2.6.8 and 6.1.1.4'
O O 0.0106 0.0060 'International Tables Vol C Tables 4.2.6.8 and 6.1.1.4'
Ce Ce -0.2486 2.6331 'International Tables Vol C Tables 4.2.6.8 and 6.1.1.4'

loop_
_geom_angle_atom_site_label_1
_geom_angle_atom_site_label_2
_geom_angle_atom_site_label_3
_geom_angle
_geom_angle_site_symmetry_1
_geom_angle_site_symmetry_3
_geom_angle_publ_flag
O6 Ce1 O5 141.76(6) 4 . ?
O6 Ce1 O3 141.88(6) 4 . ?
O5 Ce1 O3 73.15(6) . . ?
O6 Ce1 O4 102.32(6) 4 2_655 ?
O5 Ce1 O4 80.83(6) . 2_655 ?
O3 Ce1 O4 97.69(6) . 2_655 ?
O6 Ce1 O8 82.78(7) 4 . ?
O5 Ce1 O8 76.69(7) . . ?
O3 Ce1 O8 96.66(7) . . ?
O4 Ce1 O8 148.45(6) 2_655 . ?
O6 Ce1 O2 77.55(5) 4 4 ?
O5 Ce1 O2 137.31(5) . 4 ?
O3 Ce1 O2 78.08(6) . 4 ?
O4 Ce1 O2 72.44(5) 2_655 4 ?
O8 Ce1 O2 138.29(5) . 4 ?
O6 Ce1 O1 71.32(6) 4 . ?
O5 Ce1 O1 72.54(5) . . ?
O3 Ce1 O1 145.69(6) . . ?
O4 Ce1 O1 76.50(5) 2_655 . ?
O8 Ce1 O1 75.81(6) . . ?
O2 Ce1 O1 129.45(5) 4 . ?
O6 Ce1 O7 73.80(7) 4 . ?
O5 Ce1 O7 121.42(6) . . ?
O3 Ce1 O7 72.49(6) . . ?
O4 Ce1 O7 149.40(5) 2_655 . ?
O8 Ce1 O7 62.09(6) . . ?
O2 Ce1 O7 77.14(5) 4 . ?
O1 Ce1 O7 127.70(5) . . ?
C1 O1 Ce1 135.00(12) . . ?
C2 O2 Ce1 140.14(13) . 4_545 ?
C3 O3 Ce1 142.13(15) . . ?
C4 O4 Ce1 130.87(14) . 2_655 ?
C5 O5 Ce1 149.36(15) . . ?
C6 O6 Ce1 157.38(15) . 4_545 ?
C7 O7 Ce1 118.96(15) . . ?
C7 O7 H7O 109(3) . . ?
Ce1 O7 H7O 112(3) . . ?
C8 O8 Ce1 118.84(16) . . ?
C8 O8 H8O 114(3) . . ?
Ce1 O8 H8O 127(3) . . ?
O1 C1 C2 136.13(18) . . ?
O1 C1 C2 133.79(18) . 7_556 ?
C2 C1 C2 90.06(15) . 7_556 ?
O2 C2 C1 135.05(18) . . ?
O2 C2 C1 134.99(19) . 7_556 ?
C1 C2 C1 89.94(15) . 7_556 ?
O3 C3 C4 136.1(2) . . ?
O3 C3 C4 133.9(2) . 5_665 ?
C4 C3 C4 89.98(17) . 5_665 ?
O4 C4 C3 135.8(2) . . ?
O4 C4 C3 134.1(2) . 5_665 ?
C3 C4 C3 90.02(17) . 5_665 ?
O5 C5 C6 134.27(18) . . ?
O5 C5 C5 136.25(13) . 2_655 ?
C6 C5 C5 89.36(10) . 2_655 ?
O6 C6 C5 135.91(18) . . ?
O6 C6 C6 133.87(12) . 2_655 ?
C5 C6 C6 90.14(10) . 2_655 ?
O7 C7 C8 108.0(2) . . ?
O7 C7 H7A 110(2) . . ?
C8 C7 H7A 108(2) . . ?
O7 C7 H7B 111.0(18) . . ?
C8 C7 H7B 108.2(18) . . ?
H7A C7 H7B 111(3) . . ?
O8 C8 C7 107.1(2) . . ?
O8 C8 H8A 110.3(19) . . ?
C7 C8 H8A 111.6(19) . . ?
O8 C8 H8B 109.2(18) . . ?
C7 C8 H8B 105.4(18) . . ?
H8A C8 H8B 113(3) . . ?

loop_
_geom_bond_atom_site_label_1
_geom_bond_atom_site_label_2
_geom_bond_distance
_geom_bond_site_symmetry_2
_geom_bond_publ_flag
Ce1 O6 2.3733(15) 4 ?
Ce1 O5 2.3887(16) . ?
Ce1 O3 2.4017(15) . ?
Ce1 O4 2.4075(15) 2_655 ?
Ce1 O8 2.5172(18) . ?
Ce1 O2 2.5176(15) 4 ?
Ce1 O1 2.5436(13) . ?
Ce1 O7 2.6031(17) . ?
O1 C1 1.254(2) . ?
O2 C2 1.254(2) . ?
O2 Ce1 2.5176(14) 4_545 ?
O3 C3 1.250(3) . ?
O4 C4 1.257(3) . ?
O4 Ce1 2.4075(15) 2_655 ?
O5 C5 1.245(2) . ?
O6 C6 1.246(2) . ?
O6 Ce1 2.3733(15) 4_545 ?
O7 C7 1.434(3) . ?
O7 H7O 0.84(4) . ?
O8 C8 1.424(3) . ?
O8 H8O 0.75(4) . ?
C1 C2 1.462(3) . ?
C1 C2 1.465(3) 7_556 ?
C2 C1 1.465(3) 7_556 ?
C3 C4 1.456(3) . ?
C3 C4 1.457(3) 5_665 ?
C4 C3 1.457(3) 5_665 ?
C5 C6 1.448(3) . ?
C5 C5 1.470(4) 2_655 ?
C6 C6 1.450(3) 2_655 ?
C7 C8 1.484(4) . ?
C7 H7A 1.05(4) . ?
C7 H7B 1.00(3) . ?
C8 H8A 0.99(3) . ?
C8 H8B 1.07(4) . ?
